data_7242519
loop_
_publ_author_name
'Khan, Misbha Rafiq'
'Niu, Xiaoge'
'Chen, Tianling'
'Liu, Yan'
'Liu, Zhongyi'
'Liu, Bin'
'Zhang, Yuxia'
'Li, Jinpeng'

_publ_section_title
;
 Structural diversity and magnetic properties of six ferrocenyl
 monocarboxylate Mn(ii), Ni(ii) and Co(ii) complexes with 1D aqua,
 carboxyl or dinuclear hydroxyl bridges
;
_journal_issue 17
_journal_name_full CrystEngComm
_journal_page_first 3185
_journal_page_last 3195
_journal_paper_doi 10.1039/D1CE00189B
_journal_volume 23
_journal_year 2021
_chemical_formula_sum 'C34 H24 Cl2 Co Fe2 N0 O7'
_chemical_formula_weight 786.06
_space_group_crystal_system monoclinic
_space_group_IT_number 15
_space_group_name_Hall '-C 2yc'
_space_group_name_H-M_alt 'C 1 2/c 1'
_atom_sites_solution_hydrogens geom
_atom_sites_solution_primary 0
_atom_sites_solution_secondary 0
_audit_block_doi 10.5517/ccdc.csd.cc271nsr
_audit_creation_method SHELXL-2014/7
_audit_update_record
;
2021-01-19 deposited with the CCDC.	2021-03-24 downloaded from the CCDC.
;
_cell_angle_alpha 90
_cell_angle_beta 94.33(3)
_cell_angle_gamma 90
_cell_formula_units_Z 4
_cell_length_a 45.267(9)
_cell_length_b 9.929(2)
_cell_length_c 8.0513(16)
_cell_measurement_reflns_used 4253
_cell_measurement_temperature 293(2)
_cell_measurement_theta_max 30.9725
_cell_measurement_theta_min 2.4577
_cell_volume 3608.4(13)
_computing_cell_refinement 'CrystalClear (Rigaku/MSC Inc., 2006)'
_computing_data_collection 'CrystalClear (Rigaku/MSC Inc., 2006)'
_computing_data_reduction 'CrystalClear (Rigaku/MSC Inc., 2006)'
_computing_structure_refinement 'SHELXL-2014/7 (Sheldrick, 2014)'
_diffrn_ambient_temperature 293(2)
_diffrn_detector_area_resol_mean 28.5714
_diffrn_measured_fraction_theta_full 0.998
_diffrn_measured_fraction_theta_max 0.998
_diffrn_measurement_device_type Saturn724
_diffrn_measurement_method dtprofit.ref
_diffrn_radiation_type MoK\a
_diffrn_radiation_wavelength 0.71073
_diffrn_reflns_av_R_equivalents 0.0561
_diffrn_reflns_av_unetI/netI 0.0398
_diffrn_reflns_Laue_measured_fraction_full 0.998
_diffrn_reflns_Laue_measured_fraction_max 0.998
_diffrn_reflns_limit_h_max 53
_diffrn_reflns_limit_h_min -53
_diffrn_reflns_limit_k_max 11
_diffrn_reflns_limit_k_min -11
_diffrn_reflns_limit_l_max 9
_diffrn_reflns_limit_l_min -9
_diffrn_reflns_number 17489
_diffrn_reflns_point_group_measured_fraction_full 0.998
_diffrn_reflns_point_group_measured_fraction_max 0.998
_diffrn_reflns_theta_full 25.000
_diffrn_reflns_theta_max 25.000
_diffrn_reflns_theta_min 2.458
_exptl_absorpt_coefficient_mu 1.439
_exptl_absorpt_correction_T_max 1.0000
_exptl_absorpt_correction_T_min 0.8518
_exptl_absorpt_correction_type multi-scan
_exptl_crystal_colour red
_exptl_crystal_density_diffrn 1.447
_exptl_crystal_description Prism
_exptl_crystal_F_000 1588
_exptl_crystal_size_max 0.200
_exptl_crystal_size_mid 0.200
_exptl_crystal_size_min 0.200
_exptl_transmission_factor_max 0
_exptl_transmission_factor_min 0
_refine_diff_density_max 1.404
_refine_diff_density_min -0.605
_refine_diff_density_rms 0.088
_refine_ls_extinction_method none
_refine_ls_goodness_of_fit_ref 1.003
_refine_ls_hydrogen_treatment mixed
_refine_ls_matrix_type full
_refine_ls_number_parameters 218
_refine_ls_number_reflns 3182
_refine_ls_number_restraints 0
_refine_ls_restrained_S_all 1.003
_refine_ls_R_factor_all 0.0714
_refine_ls_R_factor_gt 0.0664
_refine_ls_shift/su_max 0.000
_refine_ls_shift/su_mean 0.000
_refine_ls_structure_factor_coef Fsqd
_refine_ls_weighting_details 'w=1/[\s^2^(Fo^2^)+(0.0900P)^2^+23.4651P] where P=(Fo^2^+2Fc^2^)/3'
_refine_ls_weighting_scheme calc
_refine_ls_wR_factor_gt 0.1662
_refine_ls_wR_factor_ref 0.1727
_reflns_Friedel_coverage 0.000
_reflns_number_gt 2977
_reflns_number_total 3182
_reflns_threshold_expression 'I > 2\s(I)'
_cod_data_source_file d1ce00189b2.cif
_cod_data_source_block 3
_cod_depositor_comments
;
The following automatic conversions were performed:

data item '_exptl_absorpt_correction_type' value 'Multi-scan' was
changed to 'multi-scan' in accordance with the
/home/data/users/saulius/crontab/automatic-downloads/rss-feeds/RSC/lib/dictionaries/cif_core.dic
dictionary named 'cif_core.dic' version 2.4.2 last updated on
2011-04-26.

Automatic conversion script
Id: cif_fix_values 7556 2019-12-06 15:28:31Z antanas 

 Adding full bibliography for 7242515--7242520.cif.
;
_cod_original_sg_symbol_H-M 'C 2/c'
_cod_database_code 7242519
_shelx_shelxl_version_number 2014/7
_shelx_space_group_comment
;
The symmetry employed for this shelxl refinement is uniquely defined
by the following loop, which should always be used as a source of
symmetry information in preference to the above space-group names.
They are only intended as comments.
;
_shelx_estimated_absorpt_t_min 0.762
_shelx_estimated_absorpt_t_max 0.762
_exptl_absorpt_special_details 0

loop_
_space_group_symop_operation_xyz
'x, y, z'
'-x, y, -z+1/2'
'x+1/2, y+1/2, z'
'-x+1/2, y+1/2, -z+1/2'
'-x, -y, -z'
'x, -y, z-1/2'
'-x+1/2, -y+1/2, -z'
'x+1/2, -y+1/2, z-1/2'

loop_
_atom_site_label
_atom_site_type_symbol
_atom_site_fract_x
_atom_site_fract_y
_atom_site_fract_z
_atom_site_U_iso_or_equiv
_atom_site_adp_type
_atom_site_occupancy
_atom_site_site_symmetry_order
_atom_site_calc_flag
_atom_site_refinement_flags_posn
_atom_site_refinement_flags_adp
_atom_site_refinement_flags_occupancy
_atom_site_disorder_assembly
_atom_site_disorder_group
Co3 Co 0.0000 0.5000 1.0000 0.0415(3) Uani 1 2 d S . P . .
Fe1 Fe 0.19524(2) 0.25980(7) 0.65964(8) 0.0317(2) Uani 1 1 d . . . . .
Cl1 Cl 0.09955(5) 0.0997(3) 1.1637(4) 0.1140(11) Uani 1 1 d . . . . .
O1 O 0.05070(9) 0.3022(5) 1.1887(5) 0.0591(12) Uani 1 1 d . . . . .
O2 O 0.03555(8) 0.3862(5) 0.9426(4) 0.0547(11) Uani 1 1 d . . . . .
O5 O 0.0000 0.5924(6) 0.7500 0.0438(13) Uani 1 2 d S T P . .
O6 O -0.02933(9) 0.3576(5) 0.8906(5) 0.0644(13) Uani 1 1 d . . . . .
C1 C 0.12307(11) 0.4412(6) 0.8331(7) 0.0444(13) Uani 1 1 d . . . . .
H1 H 0.1281 0.5117 0.7645 0.054(18) Uiso 1 1 calc R . . . .
C2 C 0.09433(12) 0.4310(7) 0.8822(7) 0.0505(15) Uani 1 1 d . . . . .
H2 H 0.0802 0.4937 0.8427 0.09(2) Uiso 1 1 calc R . . . .
C3 C 0.08614(11) 0.3300(6) 0.9886(6) 0.0407(13) Uani 1 1 d . . . . .
C4 C 0.10754(13) 0.2368(6) 1.0395(8) 0.0483(14) Uani 1 1 d . . . . .
C5 C 0.13615(12) 0.2433(6) 0.9878(7) 0.0464(14) Uani 1 1 d . . . . .
H5 H 0.1499 0.1775 1.0220 0.054(17) Uiso 1 1 calc R . . . .
C6 C 0.14423(10) 0.3468(5) 0.8858(6) 0.0344(11) Uani 1 1 d . . . . .
C7 C 0.05527(11) 0.3369(6) 1.0469(7) 0.0431(13) Uani 1 1 d . . . . .
C14 C 0.20019(10) 0.2873(6) 0.9112(6) 0.0368(12) Uani 1 1 d . . . . .
H14 H 0.2000 0.2169 0.9964 0.054(17) Uiso 1 1 calc R . . . .
C15 C 0.22555(11) 0.3361(6) 0.8349(6) 0.0418(13) Uani 1 1 d . . . . .
H15A H 0.2459 0.3034 0.8578 0.050 Uiso 1 1 calc R U . . .
C16 C 0.17506(10) 0.3605(5) 0.8402(6) 0.0331(11) Uani 1 1 d . . . . .
C18 C 0.18540(11) 0.4532(5) 0.7227(7) 0.0387(12) Uani 1 1 d . . . . .
H18 H 0.1731 0.5161 0.6541 0.030(13) Uiso 1 1 calc R . . . .
C19 C 0.21435(17) 0.1110(9) 0.5370(11) 0.077(2) Uani 1 1 d . . . . .
H19A H 0.2349 0.0802 0.5580 0.093 Uiso 1 1 calc R U . . .
C20 C 0.20488(19) 0.2066(8) 0.4262(9) 0.068(2) Uani 1 1 d . . . . .
H20 H 0.2175 0.2578 0.3551 0.09(3) Uiso 1 1 calc R . . . .
C21 C 0.17491(18) 0.2213(7) 0.4303(8) 0.066(2) Uani 1 1 d . . . . .
H21A H 0.1626 0.2851 0.3629 0.079 Uiso 1 1 calc R U . . .
C22 C 0.1898(2) 0.0605(6) 0.6145(9) 0.082(3) Uani 1 1 d . . . . .
H22A H 0.1898 -0.0120 0.6971 0.098 Uiso 1 1 calc R U . . .
C23 C 0.16488(15) 0.1337(7) 0.5449(9) 0.0625(19) Uani 1 1 d . . . . .
H23 H 0.1443 0.1223 0.5721 0.10(3) Uiso 1 1 calc R . . . .
C24 C 0.21660(12) 0.4370(6) 0.7194(7) 0.0430(13) Uani 1 1 d . . . . .
H24 H 0.2295 0.4868 0.6488 0.056(18) Uiso 1 1 calc R . . . .

loop_
_atom_site_aniso_label
_atom_site_aniso_U_11
_atom_site_aniso_U_22
_atom_site_aniso_U_33
_atom_site_aniso_U_23
_atom_site_aniso_U_13
_atom_site_aniso_U_12
Co3 0.0216(5) 0.0754(8) 0.0280(5) 0.0012(5) 0.0044(4) 0.0039(5)
Fe1 0.0308(4) 0.0312(4) 0.0339(4) -0.0021(3) 0.0071(3) 0.0024(3)
Cl1 0.0691(13) 0.1061(17) 0.176(2) 0.0859(17) 0.0708(15) 0.0347(12)
O1 0.039(2) 0.093(3) 0.047(2) 0.014(2) 0.0144(18) 0.018(2)
O2 0.0297(19) 0.098(3) 0.037(2) -0.004(2) 0.0062(16) 0.018(2)
O5 0.031(3) 0.071(4) 0.030(3) 0.000 0.010(2) 0.000
O6 0.049(2) 0.097(4) 0.046(2) -0.002(2) -0.0004(19) -0.017(2)
C1 0.034(3) 0.050(3) 0.050(3) 0.012(3) 0.008(2) 0.007(2)
C2 0.032(3) 0.069(4) 0.051(3) 0.016(3) 0.005(2) 0.024(3)
C3 0.028(3) 0.062(4) 0.032(3) -0.003(3) 0.006(2) 0.009(2)
C4 0.044(3) 0.051(3) 0.053(3) 0.010(3) 0.020(3) 0.005(3)
C5 0.037(3) 0.054(3) 0.049(3) 0.017(3) 0.013(2) 0.018(3)
C6 0.028(2) 0.043(3) 0.032(2) -0.003(2) 0.006(2) 0.003(2)
C7 0.029(3) 0.064(4) 0.036(3) -0.004(3) 0.004(2) 0.006(2)
C14 0.025(2) 0.051(3) 0.035(3) 0.000(2) 0.005(2) 0.007(2)
C15 0.029(3) 0.058(4) 0.038(3) -0.008(3) 0.004(2) 0.003(2)
C16 0.031(3) 0.039(3) 0.030(2) -0.006(2) 0.006(2) 0.004(2)
C18 0.039(3) 0.037(3) 0.041(3) -0.006(2) 0.008(2) 0.006(2)
C19 0.063(4) 0.081(5) 0.088(6) -0.045(5) 0.005(4) 0.027(4)
C20 0.085(6) 0.068(5) 0.055(4) -0.015(4) 0.025(4) -0.014(4)
C21 0.093(6) 0.049(4) 0.052(4) -0.008(3) -0.021(4) 0.005(4)
C22 0.167(9) 0.024(3) 0.052(4) -0.001(3) -0.008(5) -0.007(4)
C23 0.051(4) 0.066(4) 0.071(4) -0.029(4) 0.011(3) -0.025(3)
C24 0.046(3) 0.040(3) 0.045(3) -0.005(2) 0.015(2) -0.014(2)

loop_
_atom_type_symbol
_atom_type_description
_atom_type_scat_dispersion_real
_atom_type_scat_dispersion_imag
_atom_type_scat_source
C C 0.0033 0.0016 'International Tables Vol C Tables 4.2.6.8 and 6.1.1.4'
H H 0.0000 0.0000 'International Tables Vol C Tables 4.2.6.8 and 6.1.1.4'
Cl Cl 0.1484 0.1585 'International Tables Vol C Tables 4.2.6.8 and 6.1.1.4'
Co Co 0.3494 0.9721 'International Tables Vol C Tables 4.2.6.8 and 6.1.1.4'
Fe Fe 0.3463 0.8444 'International Tables Vol C Tables 4.2.6.8 and 6.1.1.4'
N N 0.0061 0.0033 'International Tables Vol C Tables 4.2.6.8 and 6.1.1.4'
O O 0.0106 0.0060 'International Tables Vol C Tables 4.2.6.8 and 6.1.1.4'

loop_
_geom_angle_atom_site_label_1
_geom_angle_atom_site_label_2
_geom_angle_atom_site_label_3
_geom_angle
_geom_angle_site_symmetry_1
_geom_angle_site_symmetry_3
_geom_angle_publ_flag
O2 Co3 O2 180.00(12) . 5_567 ?
O2 Co3 O6 90.95(19) . . ?
O2 Co3 O6 89.05(19) 5_567 . ?
O2 Co3 O6 89.05(19) . 5_567 ?
O2 Co3 O6 90.95(19) 5_567 5_567 ?
O6 Co3 O6 180.00(19) . 5_567 ?
O2 Co3 O5 88.25(14) . . ?
O2 Co3 O5 91.75(14) 5_567 . ?
O6 Co3 O5 86.60(17) . . ?
O6 Co3 O5 93.40(17) 5_567 . ?
O2 Co3 O5 91.75(14) . 5_567 ?
O2 Co3 O5 88.25(14) 5_567 5_567 ?
O6 Co3 O5 93.40(17) . 5_567 ?
O6 Co3 O5 86.60(17) 5_567 5_567 ?
O5 Co3 O5 180.0 . 5_567 ?
C19 Fe1 C22 40.9(3) . . ?
C19 Fe1 C20 39.0(3) . . ?
C22 Fe1 C20 67.1(3) . . ?
C19 Fe1 C23 67.9(3) . . ?
C22 Fe1 C23 41.0(3) . . ?
C20 Fe1 C23 66.7(3) . . ?
C19 Fe1 C21 66.3(3) . . ?
C22 Fe1 C21 67.2(3) . . ?
C20 Fe1 C21 39.3(3) . . ?
C23 Fe1 C21 39.4(3) . . ?
C19 Fe1 C15 108.7(3) . . ?
C22 Fe1 C15 123.7(3) . . ?
C20 Fe1 C15 123.8(3) . . ?
C23 Fe1 C15 160.3(3) . . ?
C21 Fe1 C15 158.7(3) . . ?
C19 Fe1 C16 160.9(3) . . ?
C22 Fe1 C16 123.5(3) . . ?
C20 Fe1 C16 158.0(3) . . ?
C23 Fe1 C16 107.6(2) . . ?
C21 Fe1 C16 122.9(3) . . ?
C15 Fe1 C16 68.8(2) . . ?
C19 Fe1 C14 124.6(3) . . ?
C22 Fe1 C14 108.2(3) . . ?
C20 Fe1 C14 159.8(3) . . ?
C23 Fe1 C14 123.7(3) . . ?
C21 Fe1 C14 159.1(3) . . ?
C15 Fe1 C14 41.0(2) . . ?
C16 Fe1 C14 41.13(19) . . ?
C19 Fe1 C18 157.4(3) . . ?
C22 Fe1 C18 159.6(3) . . ?
C20 Fe1 C18 122.7(3) . . ?
C23 Fe1 C18 122.7(3) . . ?
C21 Fe1 C18 108.0(3) . . ?
C15 Fe1 C18 68.1(2) . . ?
C16 Fe1 C18 40.9(2) . . ?
C14 Fe1 C18 68.7(2) . . ?
C19 Fe1 C24 122.3(3) . . ?
C22 Fe1 C24 158.7(3) . . ?
C20 Fe1 C24 108.1(3) . . ?
C23 Fe1 C24 158.3(3) . . ?
C21 Fe1 C24 123.2(3) . . ?
C15 Fe1 C24 40.2(2) . . ?
C16 Fe1 C24 68.9(2) . . ?
C14 Fe1 C24 68.7(2) . . ?
C18 Fe1 C24 40.7(2) . . ?
C7 O2 Co3 125.8(3) . . ?
Co3 O5 Co3 131.0(3) 2_556 . ?
C6 C1 C2 120.2(5) . . ?
C6 C1 H1 119.9 . . ?
C2 C1 H1 119.9 . . ?
C1 C2 C3 121.8(5) . . ?
C1 C2 H2 119.1 . . ?
C3 C2 H2 119.1 . . ?
C4 C3 C2 117.0(5) . . ?
C4 C3 C7 125.8(5) . . ?
C2 C3 C7 117.1(5) . . ?
C3 C4 C5 121.9(5) . . ?
C3 C4 Cl1 121.5(4) . . ?
C5 C4 Cl1 116.5(4) . . ?
C6 C5 C4 120.4(5) . . ?
C6 C5 H5 119.8 . . ?
C4 C5 H5 119.8 . . ?
C1 C6 C5 118.5(5) . . ?
C1 C6 C16 120.5(5) . . ?
C5 C6 C16 120.9(5) . . ?
O1 C7 O2 124.2(5) . . ?
O1 C7 C3 120.2(5) . . ?
O2 C7 C3 115.5(5) . . ?
C15 C14 C16 107.2(5) . . ?
C15 C14 Fe1 69.5(3) . . ?
C16 C14 Fe1 69.3(3) . . ?
C15 C14 H14 126.4 . . ?
C16 C14 H14 126.4 . . ?
Fe1 C14 H14 126.4 . . ?
C24 C15 C14 109.0(5) . . ?
C24 C15 Fe1 70.2(3) . . ?
C14 C15 Fe1 69.6(3) . . ?
C24 C15 H15A 125.5 . . ?
C14 C15 H15A 125.5 . . ?
Fe1 C15 H15A 125.5 . . ?
C18 C16 C14 107.6(4) . . ?
C18 C16 C6 126.1(4) . . ?
C14 C16 C6 126.3(5) . . ?
C18 C16 Fe1 69.8(3) . . ?
C14 C16 Fe1 69.5(3) . . ?
C6 C16 Fe1 128.0(3) . . ?
C16 C18 C24 108.4(5) . . ?
C16 C18 Fe1 69.3(3) . . ?
C24 C18 Fe1 69.8(3) . . ?
C16 C18 H18 125.8 . . ?
C24 C18 H18 125.8 . . ?
Fe1 C18 H18 125.8 . . ?
C20 C19 C22 108.7(7) . . ?
C20 C19 Fe1 71.4(4) . . ?
C22 C19 Fe1 70.1(4) . . ?
C20 C19 H19A 125.6 . . ?
C22 C19 H19A 125.6 . . ?
Fe1 C19 H19A 125.6 . . ?
C19 C20 C21 109.0(7) . . ?
C19 C20 Fe1 69.6(4) . . ?
C21 C20 Fe1 70.6(4) . . ?
C19 C20 H20 125.5 . . ?
C21 C20 H20 125.5 . . ?
Fe1 C20 H20 125.5 . . ?
C23 C21 C20 109.2(7) . . ?
C23 C21 Fe1 70.0(4) . . ?
C20 C21 Fe1 70.1(4) . . ?
C23 C21 H21A 125.4 . . ?
C20 C21 H21A 125.4 . . ?
Fe1 C21 H21A 125.4 . . ?
C19 C22 C23 105.8(6) . . ?
C19 C22 Fe1 69.0(4) . . ?
C23 C22 Fe1 69.7(4) . . ?
C19 C22 H22A 127.1 . . ?
C23 C22 H22A 127.1 . . ?
Fe1 C22 H22A 127.1 . . ?
C21 C23 C22 107.3(6) . . ?
C21 C23 Fe1 70.6(4) . . ?
C22 C23 Fe1 69.3(4) . . ?
C21 C23 H23 126.4 . . ?
C22 C23 H23 126.4 . . ?
Fe1 C23 H23 126.4 . . ?
C15 C24 C18 107.8(5) . . ?
C15 C24 Fe1 69.5(3) . . ?
C18 C24 Fe1 69.5(3) . . ?
C15 C24 H24 126.1 . . ?
C18 C24 H24 126.1 . . ?
Fe1 C24 H24 126.1 . . ?

loop_
_geom_bond_atom_site_label_1
_geom_bond_atom_site_label_2
_geom_bond_distance
_geom_bond_site_symmetry_2
_geom_bond_publ_flag
Co3 O2 2.048(4) . ?
Co3 O2 2.048(4) 5_567 ?
Co3 O6 2.089(4) . ?
Co3 O6 2.089(4) 5_567 ?
Co3 O5 2.212(3) . ?
Co3 O5 2.212(2) 5_567 ?
Fe1 C19 2.008(6) . ?
Fe1 C22 2.024(6) . ?
Fe1 C20 2.031(7) . ?
Fe1 C23 2.029(6) . ?
Fe1 C21 2.036(6) . ?
Fe1 C15 2.038(5) . ?
Fe1 C16 2.037(5) . ?
Fe1 C14 2.040(5) . ?
Fe1 C18 2.043(5) . ?
Fe1 C24 2.047(5) . ?
Cl1 C4 1.743(6) . ?
O1 C7 1.225(7) . ?
O2 C7 1.276(6) . ?
O5 Co3 2.212(2) 2_556 ?
C1 C6 1.384(7) . ?
C1 C2 1.392(7) . ?
C1 H1 0.9300 . ?
C2 C3 1.388(8) . ?
C2 H2 0.9300 . ?
C3 C4 1.379(8) . ?
C3 C7 1.509(7) . ?
C4 C5 1.391(8) . ?
C5 C6 1.382(7) . ?
C5 H5 0.9300 . ?
C6 C16 1.476(6) . ?
C14 C15 1.427(7) . ?
C14 C16 1.432(7) . ?
C14 H14 0.9800 . ?
C15 C24 1.405(8) . ?
C15 H15A 0.9800 . ?
C16 C18 1.424(7) . ?
C18 C24 1.424(7) . ?
C18 H18 0.9800 . ?
C19 C20 1.350(11) . ?
C19 C22 1.408(12) . ?
C19 H19A 0.9800 . ?
C20 C21 1.367(11) . ?
C20 H20 0.9800 . ?
C21 C23 1.371(10) . ?
C21 H21A 0.9800 . ?
C22 C23 1.420(11) . ?
C22 H22A 0.9800 . ?
C23 H23 0.9800 . ?
C24 H24 0.9800 . ?

loop_
_geom_torsion_atom_site_label_1
_geom_torsion_atom_site_label_2
_geom_torsion_atom_site_label_3
_geom_torsion_atom_site_label_4
_geom_torsion
_geom_torsion_site_symmetry_1
_geom_torsion_site_symmetry_2
_geom_torsion_site_symmetry_3
_geom_torsion_site_symmetry_4
_geom_torsion_publ_flag
C6 C1 C2 C3 2.1(10) . . . . ?
C1 C2 C3 C4 -2.1(9) . . . . ?
C1 C2 C3 C7 174.1(6) . . . . ?
C2 C3 C4 C5 0.3(9) . . . . ?
C7 C3 C4 C5 -175.6(6) . . . . ?
C2 C3 C4 Cl1 -176.4(5) . . . . ?
C7 C3 C4 Cl1 7.8(9) . . . . ?
C3 C4 C5 C6 1.7(10) . . . . ?
Cl1 C4 C5 C6 178.5(5) . . . . ?
C2 C1 C6 C5 -0.1(9) . . . . ?
C2 C1 C6 C16 -177.3(5) . . . . ?
C4 C5 C6 C1 -1.7(9) . . . . ?
C4 C5 C6 C16 175.5(5) . . . . ?
Co3 O2 C7 O1 30.9(9) . . . . ?
Co3 O2 C7 C3 -145.8(4) . . . . ?
C4 C3 C7 O1 31.9(9) . . . . ?
C2 C3 C7 O1 -143.9(6) . . . . ?
C4 C3 C7 O2 -151.2(6) . . . . ?
C2 C3 C7 O2 33.0(8) . . . . ?
C16 C14 C15 C24 0.1(6) . . . . ?
Fe1 C14 C15 C24 59.3(4) . . . . ?
C16 C14 C15 Fe1 -59.3(3) . . . . ?
C15 C14 C16 C18 -0.4(6) . . . . ?
Fe1 C14 C16 C18 -59.7(3) . . . . ?
C15 C14 C16 C6 -177.8(5) . . . . ?
Fe1 C14 C16 C6 122.8(5) . . . . ?
C15 C14 C16 Fe1 59.3(4) . . . . ?
C1 C6 C16 C18 -10.1(8) . . . . ?
C5 C6 C16 C18 172.7(5) . . . . ?
C1 C6 C16 C14 166.9(5) . . . . ?
C5 C6 C16 C14 -10.3(8) . . . . ?
C1 C6 C16 Fe1 -101.8(6) . . . . ?
C5 C6 C16 Fe1 81.1(6) . . . . ?
C14 C16 C18 C24 0.5(6) . . . . ?
C6 C16 C18 C24 178.0(5) . . . . ?
Fe1 C16 C18 C24 -59.0(4) . . . . ?
C14 C16 C18 Fe1 59.5(3) . . . . ?
C6 C16 C18 Fe1 -123.0(5) . . . . ?
C22 C19 C20 C21 0.7(8) . . . . ?
Fe1 C19 C20 C21 -59.8(5) . . . . ?
C22 C19 C20 Fe1 60.5(5) . . . . ?
C19 C20 C21 C23 -0.2(8) . . . . ?
Fe1 C20 C21 C23 -59.3(5) . . . . ?
C19 C20 C21 Fe1 59.1(5) . . . . ?
C20 C19 C22 C23 -0.9(8) . . . . ?
Fe1 C19 C22 C23 60.3(4) . . . . ?
C20 C19 C22 Fe1 -61.3(5) . . . . ?
C20 C21 C23 C22 -0.4(7) . . . . ?
Fe1 C21 C23 C22 -59.8(4) . . . . ?
C20 C21 C23 Fe1 59.4(5) . . . . ?
C19 C22 C23 C21 0.8(7) . . . . ?
Fe1 C22 C23 C21 60.6(4) . . . . ?
C19 C22 C23 Fe1 -59.8(5) . . . . ?
C14 C15 C24 C18 0.3(6) . . . . ?
Fe1 C15 C24 C18 59.2(4) . . . . ?
C14 C15 C24 Fe1 -58.9(4) . . . . ?
C16 C18 C24 C15 -0.5(6) . . . . ?
Fe1 C18 C24 C15 -59.2(4) . . . . ?
C16 C18 C24 Fe1 58.7(4) . . . . ?
